data_2208747
loop_
_publ_author_name
'Bobev, Svilen'
'Bauer, Eric D.'
'Sarrao, John L.'

_publ_section_title
;
 Copper deficiency in UCu~5{-~<i>x</i>}Sn [<i>x</i> = 0.37(1)]
;
_journal_coeditor_code WM2010
_journal_issue 4
_journal_name_full 'Acta Crystallographica Section E'
_journal_page_first i106
_journal_page_last i108
_journal_paper_doi 10.1107/S1600536806011159
_journal_volume 62
_journal_year 2006
_chemical_formula_iupac 'U Cu4.63 Sn'
_chemical_formula_moiety 'Cu4.63 Sn U'
_chemical_formula_sum 'Cu4.63 Sn U'
_chemical_formula_weight 650.59
_chemical_name_systematic
;
uranium pentacopper stannide
;
_space_group_IT_number 194
_symmetry_cell_setting hexagonal
_symmetry_space_group_name_Hall '-P 6c 2c'
_symmetry_space_group_name_H-M 'P 63/m m c'
_atom_sites_solution_primary direct
_atom_sites_solution_secondary difmap
_audit_creation_method SHELXL-97
_cell_angle_alpha 90.00
_cell_angle_beta 90.00
_cell_angle_gamma 120.00
_cell_formula_units_Z 4
_cell_length_a 4.9855(3)
_cell_length_b 4.9855(3)
_cell_length_c 20.317(2)
_cell_measurement_reflns_used 3213
_cell_measurement_temperature 120(2)
_cell_measurement_theta_max 28
_cell_measurement_theta_min 2
_cell_volume 437.33(6)
_computing_cell_refinement 'SAINT (Bruker, 2002)'
_computing_data_collection 'SMART (Bruker, 2002)'
_computing_data_reduction SAINT
_computing_molecular_graphics 'XP in SHELXTL'
_computing_publication_material SHELXTL
_computing_structure_refinement SHELXTL
_computing_structure_solution 'SHELXTL (Sheldrick, 2001)'
_diffrn_ambient_temperature 120(2)
_diffrn_detector_area_resol_mean 8.3
_diffrn_measured_fraction_theta_full 1.000
_diffrn_measured_fraction_theta_max 1.000
_diffrn_measurement_device_type 'Bruker SMART APEX'
_diffrn_measurement_method \w
_diffrn_radiation_monochromator graphite
_diffrn_radiation_source 'fine-focus sealed tube'
_diffrn_radiation_type MoK\a
_diffrn_radiation_wavelength 0.71073
_diffrn_reflns_av_R_equivalents 0.0457
_diffrn_reflns_av_sigmaI/netI 0.0224
_diffrn_reflns_limit_h_max 6
_diffrn_reflns_limit_h_min -6
_diffrn_reflns_limit_k_max 6
_diffrn_reflns_limit_k_min -6
_diffrn_reflns_limit_l_max 27
_diffrn_reflns_limit_l_min -23
_diffrn_reflns_number 3213
_diffrn_reflns_theta_full 28.22
_diffrn_reflns_theta_max 28.22
_diffrn_reflns_theta_min 2.00
_diffrn_standards_number 0
_exptl_absorpt_coefficient_mu 64.362
_exptl_absorpt_correction_T_max 0.076
_exptl_absorpt_correction_T_min 0.027
_exptl_absorpt_correction_type multi-scan
_exptl_absorpt_process_details '(SADABS; Sheldrick, 2003)'
_exptl_crystal_colour grey
_exptl_crystal_density_diffrn 9.881
_exptl_crystal_density_method 'not measured'
_exptl_crystal_description irregular
_exptl_crystal_F_000 1105
_exptl_crystal_size_max 0.10
_exptl_crystal_size_mid 0.045
_exptl_crystal_size_min 0.04
_refine_diff_density_max 2.816
_refine_diff_density_min -2.069
_refine_ls_extinction_coef 0.0068(8)
_refine_ls_extinction_expression Fc^*^=kFc[1+0.001xFc^2^\l^3^/sin(2\q)]^-1/4^
_refine_ls_extinction_method SHELXL97
_refine_ls_goodness_of_fit_ref 1.165
_refine_ls_matrix_type full
_refine_ls_number_parameters 24
_refine_ls_number_reflns 254
_refine_ls_number_restraints 0
_refine_ls_restrained_S_all 1.165
_refine_ls_R_factor_all 0.0314
_refine_ls_R_factor_gt 0.0287
_refine_ls_shift/su_max 0.000
_refine_ls_shift/su_mean 0.000
_refine_ls_structure_factor_coef Fsqd
_refine_ls_weighting_details 'w=1/[\s^2^(Fo^2^)+(0.0559P)^2^+0.4422P] where P=(Fo^2^+2Fc^2^)/3'
_refine_ls_weighting_scheme calc
_refine_ls_wR_factor_gt 0.0759
_refine_ls_wR_factor_ref 0.0788
_reflns_number_gt 225
_reflns_number_total 254
_reflns_threshold_expression I>2\s(I)
_cod_data_source_file wm2010.cif
_cod_data_source_block I
_cod_depositor_comments
;
The following automatic conversions were performed:
'_symmetry_cell_setting' value 'Hexagonal' changed to 'hexagonal'
according to '/home/saulius/struct/CIF-dictionaries/cif_core.dic'
dictionary named 'cif_core.dic' version 2.4.1 from 2010-06-29.

Automatic conversion script
Id: cif_fix_enum 1527 2010-12-29 10:47:43Z saulius 

The following automatic conversions were performed:

'_symmetry_cell_setting' value 'Hexagonal' changed to 'hexagonal'
according to /home/saulius/struct/CIF-dictionaries/cif_core.dic
dictionary named 'cif_core.dic' version 2.4.1 from 2010-06-29.

Automatic conversion script
Id: cif_fix_values 1715 2011-07-08 13:25:40Z adriana 
;
_cod_original_cell_volume 437.32(6)
_cod_database_code 2208747
_cod_database_fobs_code 2208747

loop_
_symmetry_equiv_pos_as_xyz
'x, y, z'
'-y, x-y, z'
'-x+y, -x, z'
'-x, -y, z+1/2'
'y, -x+y, z+1/2'
'x-y, x, z+1/2'
'y, x, -z'
'x-y, -y, -z'
'-x, -x+y, -z'
'-y, -x, -z+1/2'
'-x+y, y, -z+1/2'
'x, x-y, -z+1/2'
'-x, -y, -z'
'y, -x+y, -z'
'x-y, x, -z'
'x, y, -z-1/2'
'-y, x-y, -z-1/2'
'-x+y, -x, -z-1/2'
'-y, -x, z'
'-x+y, y, z'
'x, x-y, z'
'y, x, z-1/2'
'x-y, -y, z-1/2'
'-x, -x+y, z-1/2'

loop_
_atom_site_type_symbol
_atom_site_label
_atom_site_fract_x
_atom_site_fract_y
_atom_site_fract_z
_atom_site_U_iso_or_equiv
_atom_site_adp_type
_atom_site_calc_flag
_atom_site_refinement_flags
_atom_site_occupancy
U U1 0.3333 0.6667 0.7500 0.0161(4) Uani d S 1
U U2 0.0000 0.0000 0.0000 0.0146(4) Uani d S 1
Sn Sn 0.3333 0.6667 0.58458(7) 0.0164(4) Uani d S 1
Cu Cu1 0.16600(19) 0.3320(4) 0.14724(7) 0.0137(6) Uani d SP 0.896(8)
Cu Cu2 0.3333 0.6667 0.04440(11) 0.0154(5) Uani d S 1
Cu Cu3 0.3333 0.6667 0.2500 0.0105(12) Uani d SP 0.879(18)
Cu Cu4 0.0000 0.0000 0.2500 0.0174(7) Uani d S 1

loop_
_atom_site_aniso_label
_atom_site_aniso_U_11
_atom_site_aniso_U_22
_atom_site_aniso_U_33
_atom_site_aniso_U_12
_atom_site_aniso_U_13
_atom_site_aniso_U_23
U1 0.0157(4) 0.0157(4) 0.0169(6) 0.0078(2) 0.000 0.000
U2 0.0140(4) 0.0140(4) 0.0159(5) 0.0070(2) 0.000 0.000
Sn 0.0167(5) 0.0167(5) 0.0158(6) 0.0083(2) 0.000 0.000
Cu1 0.0136(7) 0.0131(8) 0.0141(8) 0.0066(4) 0.0005(3) 0.0010(6)
Cu2 0.0158(7) 0.0158(7) 0.0144(10) 0.0079(4) 0.000 0.000
Cu3 0.0108(14) 0.0108(14) 0.0100(17) 0.0054(7) 0.000 0.000
Cu4 0.0167(10) 0.0167(10) 0.0186(15) 0.0084(5) 0.000 0.000

loop_
_atom_type_symbol
_atom_type_description
_atom_type_scat_dispersion_real
_atom_type_scat_dispersion_imag
_atom_type_scat_source
Cu Cu 0.3201 1.2651 'International Tables Vol C Tables 4.2.6.8 and 6.1.1.4'
Sn Sn -0.6537 1.4246 'International Tables Vol C Tables 4.2.6.8 and 6.1.1.4'
U U -9.6767 9.6646 'International Tables Vol C Tables 4.2.6.8 and 6.1.1.4'

loop_
_geom_angle_atom_site_label_1
_geom_angle_atom_site_label_2
_geom_angle_atom_site_label_3
_geom_angle_site_symmetry_1
_geom_angle_site_symmetry_3
_geom_angle
Cu3 U1 Cu4 13_666 13_566 180.0
Cu3 U1 Cu4 13_666 13_666 60.0
Cu4 U1 Cu4 13_566 13_666 120.0
Cu3 U1 Cu4 13_666 13_556 60.0
Cu4 U1 Cu4 13_566 13_556 120.0
Cu4 U1 Cu4 13_666 13_556 120.0
Cu3 U1 Cu3 13_666 13_676 120.0
Cu4 U1 Cu3 13_566 13_676 60.0
Cu4 U1 Cu3 13_666 13_676 60.0
Cu4 U1 Cu3 13_556 13_676 180.0
Cu3 U1 Cu3 13_666 13_566 120.0
Cu4 U1 Cu3 13_566 13_566 60.0
Cu4 U1 Cu3 13_666 13_566 180.0
Cu4 U1 Cu3 13_556 13_566 60.0
Cu3 U1 Cu3 13_676 13_566 120.0
Cu3 U1 Cu1 13_666 6 89.90(3)
Cu4 U1 Cu1 13_566 6 90.10(3)
Cu4 U1 Cu1 13_666 6 131.53(2)
Cu4 U1 Cu1 13_556 6 48.33(2)
Cu3 U1 Cu1 13_676 6 131.67(2)
Cu3 U1 Cu1 13_566 6 48.47(2)
Cu3 U1 Cu1 13_666 15_666 89.90(3)
Cu4 U1 Cu1 13_566 15_666 90.10(3)
Cu4 U1 Cu1 13_666 15_666 48.33(2)
Cu4 U1 Cu1 13_556 15_666 131.53(2)
Cu3 U1 Cu1 13_676 15_666 48.47(2)
Cu3 U1 Cu1 13_566 15_666 131.67(2)
Cu1 U1 Cu1 6 15_666 179.80(6)
Cu3 U1 Cu1 13_666 14_566 131.67(2)
Cu4 U1 Cu1 13_566 14_566 48.33(2)
Cu4 U1 Cu1 13_666 14_566 90.10(3)
Cu4 U1 Cu1 13_556 14_566 131.53(3)
Cu3 U1 Cu1 13_676 14_566 48.47(2)
Cu3 U1 Cu1 13_566 14_566 89.90(3)
Cu1 U1 Cu1 6 14_566 134.921(13)
Cu1 U1 Cu1 15_666 14_566 45.27(6)
Cu3 U1 Cu1 13_666 4_565 131.67(2)
Cu4 U1 Cu1 13_566 4_565 48.33(2)
Cu4 U1 Cu1 13_666 4_565 131.53(3)
Cu4 U1 Cu1 13_556 4_565 90.10(3)
Cu3 U1 Cu1 13_676 4_565 89.90(3)
Cu3 U1 Cu1 13_566 4_565 48.47(2)
Cu1 U1 Cu1 6 4_565 45.27(6)
Cu1 U1 Cu1 15_666 4_565 134.921(13)
Cu1 U1 Cu1 14_566 4_565 96.66(5)
Cu3 U1 Cu1 13_666 13_566 131.67(2)
Cu4 U1 Cu1 13_566 13_566 48.33(2)
Cu4 U1 Cu1 13_666 13_566 131.53(3)
Cu4 U1 Cu1 13_556 13_566 90.10(3)
Cu3 U1 Cu1 13_676 13_566 89.90(3)
Cu3 U1 Cu1 13_566 13_566 48.47(2)
Cu1 U1 Cu1 6 13_566 96.94(5)
Cu1 U1 Cu1 15_666 13_566 83.20(3)
Cu1 U1 Cu1 14_566 13_566 44.89(6)
Cu1 U1 Cu1 4_565 13_566 79.89(4)
Cu3 U1 Cu1 13_666 5_565 131.67(2)
Cu4 U1 Cu1 13_566 5_565 48.33(2)
Cu4 U1 Cu1 13_666 5_565 90.10(3)
Cu4 U1 Cu1 13_556 5_565 131.53(3)
Cu3 U1 Cu1 13_676 5_565 48.47(2)
Cu3 U1 Cu1 13_566 5_565 89.90(3)
Cu1 U1 Cu1 6 5_565 83.20(3)
Cu1 U1 Cu1 15_666 5_565 96.94(5)
Cu1 U1 Cu1 14_566 5_565 79.89(4)
Cu1 U1 Cu1 4_565 5_565 44.89(6)
Cu1 U1 Cu1 13_566 5_565 96.66(5)
Cu2 U2 Cu2 13 13_665 111.46(4)
Cu2 U2 Cu2 13 1_445 68.54(4)
Cu2 U2 Cu2 13_665 1_445 180.00(8)
Cu2 U2 Cu2 13 . 180.0
Cu2 U2 Cu2 13_665 . 68.54(4)
Cu2 U2 Cu2 1_445 . 111.46(4)
Cu2 U2 Cu2 13 13_565 111.46(4)
Cu2 U2 Cu2 13_665 13_565 111.46(4)
Cu2 U2 Cu2 1_445 13_565 68.54(4)
Cu2 U2 Cu2 . 13_565 68.54(4)
Cu2 U2 Cu2 13 1_545 68.54(4)
Cu2 U2 Cu2 13_665 1_545 68.54(4)
Cu2 U2 Cu2 1_445 1_545 111.46(4)
Cu2 U2 Cu2 . 1_545 111.46(4)
Cu2 U2 Cu2 13_565 1_545 180.00(8)
Cu2 U2 Cu1 13 13 47.00(5)
Cu2 U2 Cu1 13_665 13 86.36(4)
Cu2 U2 Cu1 1_445 13 93.64(4)
Cu2 U2 Cu1 . 13 133.00(5)
Cu2 U2 Cu1 13_565 13 86.36(4)
Cu2 U2 Cu1 1_545 13 93.64(4)
Cu2 U2 Cu1 13 15 86.36(4)
Cu2 U2 Cu1 13_665 15 86.36(4)
Cu2 U2 Cu1 1_445 15 93.64(4)
Cu2 U2 Cu1 . 15 93.64(4)
Cu2 U2 Cu1 13_565 15 47.00(5)
Cu2 U2 Cu1 1_545 15 133.00(5)
Cu1 U2 Cu1 13 15 43.95(5)
Cu2 U2 Cu1 13 3 93.64(4)
Cu2 U2 Cu1 13_665 3 93.64(4)
Cu2 U2 Cu1 1_445 3 86.36(4)
Cu2 U2 Cu1 . 3 86.36(4)
Cu2 U2 Cu1 13_565 3 133.00(5)
Cu2 U2 Cu1 1_545 3 47.00(5)
Cu1 U2 Cu1 13 3 136.05(5)
Cu1 U2 Cu1 15 3 180.00(2)
Cu2 U2 Cu1 13 14 86.36(4)
Cu2 U2 Cu1 13_665 14 47.00(5)
Cu2 U2 Cu1 1_445 14 133.00(5)
Cu2 U2 Cu1 . 14 93.64(4)
Cu2 U2 Cu1 13_565 14 86.36(4)
Cu2 U2 Cu1 1_545 14 93.64(4)
Cu1 U2 Cu1 13 14 43.95(5)
Cu1 U2 Cu1 15 14 43.95(5)
Cu1 U2 Cu1 3 14 136.05(5)
Cu2 U2 Cu1 13 2 93.64(4)
Cu2 U2 Cu1 13_665 2 133.00(5)
Cu2 U2 Cu1 1_445 2 47.00(5)
Cu2 U2 Cu1 . 2 86.36(4)
Cu2 U2 Cu1 13_565 2 93.64(4)
Cu2 U2 Cu1 1_545 2 86.36(4)
Cu1 U2 Cu1 13 2 136.05(5)
Cu1 U2 Cu1 15 2 136.05(5)
Cu1 U2 Cu1 3 2 43.95(5)
Cu1 U2 Cu1 14 2 180.00(9)
Cu2 U2 Cu1 13 . 133.00(5)
Cu2 U2 Cu1 13_665 . 93.64(4)
Cu2 U2 Cu1 1_445 . 86.36(4)
Cu2 U2 Cu1 . . 47.00(5)
Cu2 U2 Cu1 13_565 . 93.64(4)
Cu2 U2 Cu1 1_545 . 86.36(4)
Cu1 U2 Cu1 13 . 180.00(3)
Cu1 U2 Cu1 15 . 136.05(5)
Cu1 U2 Cu1 3 . 43.95(5)
Cu1 U2 Cu1 14 . 136.05(5)
Cu1 U2 Cu1 2 . 43.95(5)
Cu2 Sn Cu1 16_556 6_665 117.05(4)
Cu2 Sn Cu1 16_556 5_565 117.05(4)
Cu1 Sn Cu1 6_665 5_565 53.11(7)
Cu2 Sn Cu1 16_556 4_565 117.05(4)
Cu1 Sn Cu1 6_665 4_565 100.94(5)
Cu1 Sn Cu1 5_565 4_565 52.66(7)
Cu2 Sn Cu1 16_556 6 117.05(4)
Cu1 Sn Cu1 6_665 6 125.89(8)
Cu1 Sn Cu1 5_565 6 100.94(5)
Cu1 Sn Cu1 4_565 6 53.11(7)
Cu2 Sn Cu1 16_556 4_665 117.05(4)
Cu1 Sn Cu1 6_665 4_665 52.66(7)
Cu1 Sn Cu1 5_565 4_665 100.94(5)
Cu1 Sn Cu1 4_565 4_665 125.89(8)
Cu1 Sn Cu1 6 4_665 100.94(5)
Cu2 Sn Cu1 16_556 5 117.05(4)
Cu1 Sn Cu1 6_665 5 100.94(5)
Cu1 Sn Cu1 5_565 5 125.89(8)
Cu1 Sn Cu1 4_565 5 100.94(5)
Cu1 Sn Cu1 6 5 52.66(7)
Cu1 Sn Cu1 4_665 5 53.11(7)
Cu2 Sn Cu2 16_556 4_665 74.16(5)
Cu1 Sn Cu2 6_665 4_665 97.01(4)
Cu1 Sn Cu2 5_565 4_665 150.12(4)
Cu1 Sn Cu2 4_565 4_665 150.12(4)
Cu1 Sn Cu2 6 4_665 97.01(4)
Cu1 Sn Cu2 4_665 4_665 51.91(4)
Cu1 Sn Cu2 5 4_665 51.91(4)
Cu2 Sn Cu2 16_556 4_565 74.17(5)
Cu1 Sn Cu2 6_665 4_565 150.12(4)
Cu1 Sn Cu2 5_565 4_565 97.01(4)
Cu1 Sn Cu2 4_565 4_565 51.91(4)
Cu1 Sn Cu2 6 4_565 51.91(4)
Cu1 Sn Cu2 4_665 4_565 150.12(4)
Cu1 Sn Cu2 5 4_565 97.01(4)
Cu2 Sn Cu2 4_665 4_565 112.85(4)
Cu2 Sn Cu2 16_556 4_675 74.17(5)
Cu1 Sn Cu2 6_665 4_675 51.91(4)
Cu1 Sn Cu2 5_565 4_675 51.91(4)
Cu1 Sn Cu2 4_565 4_675 97.01(4)
Cu1 Sn Cu2 6 4_675 150.12(4)
Cu1 Sn Cu2 4_665 4_675 97.01(4)
Cu1 Sn Cu2 5 4_675 150.12(4)
Cu2 Sn Cu2 4_665 4_675 112.85(4)
Cu2 Sn Cu2 4_565 4_675 112.85(4)
Cu2 Sn U2 16_556 4 59.16(2)
Cu1 Sn U2 6_665 4 153.44(3)
Cu1 Sn U2 5_565 4 153.44(3)
Cu1 Sn U2 4_565 4 103.59(3)
Cu1 Sn U2 6 4 64.53(3)
Cu1 Sn U2 4_665 4 103.59(3)
Cu1 Sn U2 5 4 64.53(3)
Cu2 Sn U2 4_665 4 56.43(2)
Cu2 Sn U2 4_565 4 56.43(2)
Cu2 Sn U2 4_675 4 133.33(6)
Cu2 Sn U2 16_556 4_565 59.16(2)
Cu1 Sn U2 6_665 4_565 103.59(3)
Cu1 Sn U2 5_565 4_565 64.53(3)
Cu1 Sn U2 4_565 4_565 64.53(3)
Cu1 Sn U2 6 4_565 103.59(3)
Cu1 Sn U2 4_665 4_565 153.44(4)
Cu1 Sn U2 5 4_565 153.44(4)
Cu2 Sn U2 4_665 4_565 133.33(6)
Cu2 Sn U2 4_565 4_565 56.43(2)
Cu2 Sn U2 4_675 4_565 56.43(2)
U2 Sn U2 4 4_565 96.08(3)
Cu1 Cu1 Cu1 2 3 60.0
Cu1 Cu1 Cu1 2 2_665 179.997(2)
Cu1 Cu1 Cu1 3 2_665 120.0
Cu1 Cu1 Cu1 2 3_565 120.0
Cu1 Cu1 Cu1 3 3_565 179.997(2)
Cu1 Cu1 Cu1 2_665 3_565 60.0
Cu1 Cu1 Cu4 2 . 60.65(3)
Cu1 Cu1 Cu4 3 . 60.65(3)
Cu1 Cu1 Cu4 2_665 . 119.35(3)
Cu1 Cu1 Cu4 3_565 . 119.35(3)
Cu1 Cu1 Cu3 2 . 119.53(3)
Cu1 Cu1 Cu3 3 . 119.53(3)
Cu1 Cu1 Cu3 2_665 . 60.47(3)
Cu1 Cu1 Cu3 3_565 . 60.47(3)
Cu4 Cu1 Cu3 . . 69.16(4)
Cu1 Cu1 Cu2 2 . 119.51(4)
Cu1 Cu1 Cu2 3 . 119.51(4)
Cu1 Cu1 Cu2 2_665 . 60.49(4)
Cu1 Cu1 Cu2 3_565 . 60.49(4)
Cu4 Cu1 Cu2 . . 179.81(7)
Cu3 Cu1 Cu2 . . 110.65(7)
Cu1 Cu1 Sn 2 4_664 116.56(3)
Cu1 Cu1 Sn 3 4_664 63.67(3)
Cu1 Cu1 Sn 2_665 4_664 63.44(3)
Cu1 Cu1 Sn 3_565 4_664 116.33(3)
Cu4 Cu1 Sn . 4_664 112.09(4)
Cu3 Cu1 Sn . 4_664 111.89(4)
Cu2 Cu1 Sn . 4_664 67.96(4)
Cu1 Cu1 Sn 2 4_564 63.67(3)
Cu1 Cu1 Sn 3 4_564 116.56(3)
Cu1 Cu1 Sn 2_665 4_564 116.33(3)
Cu1 Cu1 Sn 3_565 4_564 63.44(3)
Cu4 Cu1 Sn . 4_564 112.09(4)
Cu3 Cu1 Sn . 4_564 111.89(4)
Cu2 Cu1 Sn . 4_564 67.96(4)
Sn Cu1 Sn 4_664 4_564 125.89(8)
Cu1 Cu1 U1 2 13_666 112.64(3)
Cu1 Cu1 U1 3 13_666 67.56(3)
Cu1 Cu1 U1 2_665 13_666 67.37(3)
Cu1 Cu1 U1 3_565 13_666 112.45(3)
Cu4 Cu1 U1 . 13_666 58.11(2)
Cu3 Cu1 U1 . 13_666 58.06(2)
Cu2 Cu1 U1 . 13_666 121.81(4)
Sn Cu1 U1 4_664 13_666 67.00(3)
Sn Cu1 U1 4_564 13_666 167.11(5)
Cu1 Cu1 U1 2 13_566 67.56(3)
Cu1 Cu1 U1 3 13_566 112.64(3)
Cu1 Cu1 U1 2_665 13_566 112.45(3)
Cu1 Cu1 U1 3_565 13_566 67.37(3)
Cu4 Cu1 U1 . 13_566 58.11(2)
Cu3 Cu1 U1 . 13_566 58.06(2)
Cu2 Cu1 U1 . 13_566 121.81(4)
Sn Cu1 U1 4_664 13_566 167.11(5)
Sn Cu1 U1 4_564 13_566 67.00(3)
U1 Cu1 U1 13_666 13_566 100.11(4)
Cu1 Cu1 U2 2 . 68.02(2)
Cu1 Cu1 U2 3 . 68.02(2)
Cu1 Cu1 U2 2_665 . 111.98(2)
Cu1 Cu1 U2 3_565 . 111.98(2)
Cu4 Cu1 U2 . . 119.92(6)
Cu3 Cu1 U2 . . 170.91(6)
Cu2 Cu1 U2 . . 60.27(4)
Sn Cu1 U2 4_664 . 65.84(4)
Sn Cu1 U2 4_564 . 65.84(4)
U1 Cu1 U2 13_666 . 125.44(3)
U1 Cu1 U2 13_566 . 125.44(3)
Cu1 Cu2 Cu1 3_565 2_665 59.02(7)
Cu1 Cu2 Cu1 3_565 . 59.02(7)
Cu1 Cu2 Cu1 2_665 . 59.02(7)
Cu1 Cu2 Sn 3_565 16_556 145.33(4)
Cu1 Cu2 Sn 2_665 16_556 145.33(4)
Cu1 Cu2 Sn . 16_556 145.33(4)
Cu1 Cu2 Sn 3_565 4_664 108.83(8)
Cu1 Cu2 Sn 2_665 4_664 60.13(4)
Cu1 Cu2 Sn . 4_664 60.13(4)
Sn Cu2 Sn 16_556 4_664 105.83(5)
Cu1 Cu2 Sn 3_565 4_674 60.13(4)
Cu1 Cu2 Sn 2_665 4_674 60.13(4)
Cu1 Cu2 Sn . 4_674 108.83(8)
Sn Cu2 Sn 16_556 4_674 105.83(5)
Sn Cu2 Sn 4_664 4_674 112.85(4)
Cu1 Cu2 Sn 3_565 4_564 60.13(4)
Cu1 Cu2 Sn 2_665 4_564 108.83(8)
Cu1 Cu2 Sn . 4_564 60.13(4)
Sn Cu2 Sn 16_556 4_564 105.83(5)
Sn Cu2 Sn 4_664 4_564 112.85(4)
Sn Cu2 Sn 4_674 4_564 112.85(4)
Cu1 Cu2 U2 3_565 1_565 72.73(4)
Cu1 Cu2 U2 2_665 1_565 121.15(4)
Cu1 Cu2 U2 . 1_565 121.15(4)
Sn Cu2 U2 16_556 1_565 72.60(4)
Sn Cu2 U2 4_664 1_565 178.43(9)
Sn Cu2 U2 4_674 1_565 67.825(12)
Sn Cu2 U2 4_564 1_565 67.825(12)
Cu1 Cu2 U2 3_565 . 121.15(4)
Cu1 Cu2 U2 2_665 . 121.15(4)
Cu1 Cu2 U2 . . 72.73(4)
Sn Cu2 U2 16_556 . 72.60(4)
Sn Cu2 U2 4_664 . 67.826(12)
Sn Cu2 U2 4_674 . 178.43(9)
Sn Cu2 U2 4_564 . 67.826(12)
U2 Cu2 U2 1_565 . 111.46(4)
Cu1 Cu2 U2 3_565 1_665 121.15(4)
Cu1 Cu2 U2 2_665 1_665 72.73(4)
Cu1 Cu2 U2 . 1_665 121.15(4)
Sn Cu2 U2 16_556 1_665 72.60(4)
Sn Cu2 U2 4_664 1_665 67.826(12)
Sn Cu2 U2 4_674 1_665 67.826(12)
Sn Cu2 U2 4_564 1_665 178.43(9)
U2 Cu2 U2 1_565 1_665 111.46(4)
U2 Cu2 U2 . 1_665 111.46(4)
Cu1 Cu3 Cu1 . 18_566 146.94(3)
Cu1 Cu3 Cu1 . 3_565 59.06(6)
Cu1 Cu3 Cu1 18_566 3_565 110.63(7)
Cu1 Cu3 Cu1 . 17_666 146.94(3)
Cu1 Cu3 Cu1 18_566 17_666 59.06(6)
Cu1 Cu3 Cu1 3_565 17_666 146.94(3)
Cu1 Cu3 Cu1 . 16_556 110.62(7)
Cu1 Cu3 Cu1 18_566 16_556 59.06(6)
Cu1 Cu3 Cu1 3_565 16_556 146.94(3)
Cu1 Cu3 Cu1 17_666 16_556 59.06(6)
Cu1 Cu3 Cu1 . 2_665 59.06(6)
Cu1 Cu3 Cu1 18_566 2_665 146.94(3)
Cu1 Cu3 Cu1 3_565 2_665 59.06(6)
Cu1 Cu3 Cu1 17_666 2_665 110.63(7)
Cu1 Cu3 Cu1 16_556 2_665 146.94(3)
Cu1 Cu3 U1 . 13_666 73.468(15)
Cu1 Cu3 U1 18_566 13_666 124.69(4)
Cu1 Cu3 U1 3_565 13_666 124.69(4)
Cu1 Cu3 U1 17_666 13_666 73.468(15)
Cu1 Cu3 U1 16_556 13_666 73.468(15)
Cu1 Cu3 U1 2_665 13_666 73.468(15)
Cu1 Cu3 Cu4 . 1_565 106.532(15)
Cu1 Cu3 Cu4 18_566 1_565 55.31(4)
Cu1 Cu3 Cu4 3_565 1_565 55.31(4)
Cu1 Cu3 Cu4 17_666 1_565 106.532(15)
Cu1 Cu3 Cu4 16_556 1_565 106.532(15)
Cu1 Cu3 Cu4 2_665 1_565 106.532(15)
U1 Cu3 Cu4 13_666 1_565 180.0
Cu1 Cu3 Cu4 . 1_665 106.532(15)
Cu1 Cu3 Cu4 18_566 1_665 106.532(15)
Cu1 Cu3 Cu4 3_565 1_665 106.532(15)
Cu1 Cu3 Cu4 17_666 1_665 55.31(4)
Cu1 Cu3 Cu4 16_556 1_665 106.532(15)
Cu1 Cu3 Cu4 2_665 1_665 55.31(4)
U1 Cu3 Cu4 13_666 1_665 60.0
Cu4 Cu3 Cu4 1_565 1_665 120.0
Cu1 Cu3 Cu4 . . 55.31(4)
Cu1 Cu3 Cu4 18_566 . 106.532(15)
Cu1 Cu3 Cu4 3_565 . 106.532(15)
Cu1 Cu3 Cu4 17_666 . 106.532(15)
Cu1 Cu3 Cu4 16_556 . 55.31(4)
Cu1 Cu3 Cu4 2_665 . 106.532(15)
U1 Cu3 Cu4 13_666 . 60.0
Cu4 Cu3 Cu4 1_565 . 120.0
Cu4 Cu3 Cu4 1_665 . 120.0
Cu1 Cu3 U1 . 13_566 73.468(15)
Cu1 Cu3 U1 18_566 13_566 73.468(15)
Cu1 Cu3 U1 3_565 13_566 73.468(15)
Cu1 Cu3 U1 17_666 13_566 124.69(4)
Cu1 Cu3 U1 16_556 13_566 73.468(15)
Cu1 Cu3 U1 2_665 13_566 124.69(4)
U1 Cu3 U1 13_666 13_566 120.0
Cu4 Cu3 U1 1_565 13_566 60.0
Cu4 Cu3 U1 1_665 13_566 180.0
Cu4 Cu3 U1 . 13_566 60.0
Cu1 Cu3 U1 . 13_676 124.69(4)
Cu1 Cu3 U1 18_566 13_676 73.468(15)
Cu1 Cu3 U1 3_565 13_676 73.468(15)
Cu1 Cu3 U1 17_666 13_676 73.468(15)
Cu1 Cu3 U1 16_556 13_676 124.69(4)
Cu1 Cu3 U1 2_665 13_676 73.468(15)
U1 Cu3 U1 13_666 13_676 120.0
Cu4 Cu3 U1 1_565 13_676 60.0
Cu4 Cu3 U1 1_665 13_676 60.0
Cu4 Cu3 U1 . 13_676 180.0
U1 Cu3 U1 13_566 13_676 120.0
Cu1 Cu4 Cu1 . 16_556 111.05(7)
Cu1 Cu4 Cu1 . 2 58.71(6)
Cu1 Cu4 Cu1 16_556 2 147.12(3)
Cu1 Cu4 Cu1 . 18_556 147.12(3)
Cu1 Cu4 Cu1 16_556 18_556 58.71(6)
Cu1 Cu4 Cu1 2 18_556 147.12(3)
Cu1 Cu4 Cu1 . 3 58.71(6)
Cu1 Cu4 Cu1 16_556 3 147.12(3)
Cu1 Cu4 Cu1 2 3 58.71(6)
Cu1 Cu4 Cu1 18_556 3 111.05(7)
Cu1 Cu4 Cu1 . 17_556 147.12(3)
Cu1 Cu4 Cu1 16_556 17_556 58.71(6)
Cu1 Cu4 Cu1 2 17_556 111.05(7)
Cu1 Cu4 Cu1 18_556 17_556 58.71(6)
Cu1 Cu4 Cu1 3 17_556 147.12(3)
Cu1 Cu4 Cu3 . 1_445 106.440(15)
Cu1 Cu4 Cu3 16_556 1_445 106.440(15)
Cu1 Cu4 Cu3 2 1_445 55.53(4)
Cu1 Cu4 Cu3 18_556 1_445 106.440(15)
Cu1 Cu4 Cu3 3 1_445 106.440(15)
Cu1 Cu4 Cu3 17_556 1_445 55.53(4)
Cu1 Cu4 U1 . 13_666 73.560(15)
Cu1 Cu4 U1 16_556 13_666 73.560(15)
Cu1 Cu4 U1 2 13_666 124.47(4)
Cu1 Cu4 U1 18_556 13_666 73.560(15)
Cu1 Cu4 U1 3 13_666 73.560(15)
Cu1 Cu4 U1 17_556 13_666 124.47(4)
Cu3 Cu4 U1 1_445 13_666 180.0
Cu1 Cu4 U1 . 13_556 124.47(4)
Cu1 Cu4 U1 16_556 13_556 124.47(4)
Cu1 Cu4 U1 2 13_556 73.560(15)
Cu1 Cu4 U1 18_556 13_556 73.560(15)
Cu1 Cu4 U1 3 13_556 73.560(15)
Cu1 Cu4 U1 17_556 13_556 73.560(15)
Cu3 Cu4 U1 1_445 13_556 60.0
U1 Cu4 U1 13_666 13_556 120.0
Cu1 Cu4 Cu3 . . 55.53(4)
Cu1 Cu4 Cu3 16_556 . 55.53(4)
Cu1 Cu4 Cu3 2 . 106.440(15)
Cu1 Cu4 Cu3 18_556 . 106.440(15)
Cu1 Cu4 Cu3 3 . 106.440(15)
Cu1 Cu4 Cu3 17_556 . 106.440(15)
Cu3 Cu4 Cu3 1_445 . 120.0
U1 Cu4 Cu3 13_666 . 60.0
U1 Cu4 Cu3 13_556 . 180.0
Cu1 Cu4 Cu3 . 1_545 106.440(15)
Cu1 Cu4 Cu3 16_556 1_545 106.440(15)
Cu1 Cu4 Cu3 2 1_545 106.440(15)
Cu1 Cu4 Cu3 18_556 1_545 55.53(4)
Cu1 Cu4 Cu3 3 1_545 55.53(4)
Cu1 Cu4 Cu3 17_556 1_545 106.440(15)
Cu3 Cu4 Cu3 1_445 1_545 120.0
U1 Cu4 Cu3 13_666 1_545 60.0
U1 Cu4 Cu3 13_556 1_545 60.0
Cu3 Cu4 Cu3 . 1_545 120.0
Cu1 Cu4 U1 . 13_566 73.560(15)
Cu1 Cu4 U1 16_556 13_566 73.560(15)
Cu1 Cu4 U1 2 13_566 73.560(15)
Cu1 Cu4 U1 18_556 13_566 124.47(4)
Cu1 Cu4 U1 3 13_566 124.47(4)
Cu1 Cu4 U1 17_556 13_566 73.560(15)
Cu3 Cu4 U1 1_445 13_566 60.0
U1 Cu4 U1 13_666 13_566 120.0
U1 Cu4 U1 13_556 13_566 120.0
Cu3 Cu4 U1 . 13_566 60.0
Cu3 Cu4 U1 1_545 13_566 180.0

loop_
_geom_bond_atom_site_label_1
_geom_bond_atom_site_label_2
_geom_bond_site_symmetry_2
_geom_bond_distance
_geom_bond_publ_flag
U1 Cu3 13_666 2.87836(17) y
U1 Cu4 13_566 2.87838(17) y
U1 Cu4 13_666 2.87838(17) ?
U1 Cu4 13_556 2.87838(17) ?
U1 Cu3 13_676 2.87839(17) ?
U1 Cu3 13_566 2.87839(17) ?
U1 Cu1 6 3.2516(9) y
U1 Cu1 15_666 3.2516(9) ?
U1 Cu1 14_566 3.2516(9) ?
U1 Cu1 4_565 3.2516(9) ?
U1 Cu1 13_566 3.2516(9) ?
U1 Cu1 5_565 3.2516(9) ?
U2 Cu2 13 3.0164(7) y
U2 Cu2 13_665 3.0164(7) ?
U2 Cu2 1_445 3.0164(7) ?
U2 Cu2 . 3.0164(7) ?
U2 Cu2 13_565 3.0164(7) ?
U2 Cu2 1_545 3.0164(7) ?
U2 Cu1 13 3.3171(14) ?
U2 Cu1 15 3.3171(14) ?
U2 Cu1 3 3.3171(14) ?
U2 Cu1 14 3.3171(14) ?
U2 Cu1 2 3.3171(14) ?
U2 Cu1 . 3.3172(14) y
Sn Cu2 16_556 2.620(3) y
Sn Cu1 6_665 2.7990(10) y
Sn Cu1 5_565 2.7990(10) ?
Sn Cu1 4_565 2.7990(10) ?
Sn Cu1 6 2.7990(10) ?
Sn Cu1 4_665 2.7990(10) ?
Sn Cu1 5 2.7990(10) ?
Sn Cu2 4_665 2.9919(8) y
Sn Cu2 4_565 2.9919(8) ?
Sn Cu2 4_675 2.9919(8) ?
Sn U2 4 3.3523(7) ?
Sn U2 4_565 3.3523(7) ?
Cu1 Cu1 2 2.483(3) y
Cu1 Cu1 3 2.483(3) ?
Cu1 Cu1 2_665 2.503(3) y
Cu1 Cu1 3_565 2.503(3) ?
Cu1 Cu4 . 2.5324(14) y
Cu1 Cu3 . 2.5390(15) ?
Cu1 Cu2 . 2.540(2) y
Cu1 Sn 4_664 2.7990(10) ?
Cu1 Sn 4_564 2.7991(10) ?
Cu1 U1 13_666 3.2515(9) ?
Cu1 U1 13_566 3.2515(9) ?
Cu2 Cu1 3_565 2.540(2) y
Cu2 Cu1 2_665 2.540(2) ?
Cu2 Sn 16_556 2.620(3) ?
Cu2 Sn 4_664 2.9919(8) ?
Cu2 Sn 4_674 2.9919(8) ?
Cu2 Sn 4_564 2.9919(8) ?
Cu2 U2 1_565 3.0164(7) ?
Cu2 U2 1_665 3.0164(7) ?
Cu3 Cu1 18_566 2.5390(15) y
Cu3 Cu1 3_565 2.5390(15) ?
Cu3 Cu1 17_666 2.5390(15) ?
Cu3 Cu1 16_556 2.5390(15) ?
Cu3 Cu1 2_665 2.5390(15) ?
Cu3 U1 13_666 2.87836(17) ?
Cu3 Cu4 1_565 2.87838(17) y
Cu3 Cu4 1_665 2.87838(17) ?
Cu3 Cu4 . 2.87838(17) ?
Cu3 U1 13_566 2.87839(17) ?
Cu3 U1 13_676 2.87839(18) ?
Cu4 Cu1 16_556 2.5325(15) ?
Cu4 Cu1 2 2.5325(15) ?
Cu4 Cu1 18_556 2.5325(14) ?
Cu4 Cu1 3 2.5325(14) ?
Cu4 Cu1 17_556 2.5325(15) ?
Cu4 Cu3 1_445 2.87837(17) ?
Cu4 U1 13_666 2.87837(17) ?
Cu4 U1 13_556 2.87837(17) ?
Cu4 Cu3 1_545 2.87840(17) ?
Cu4 U1 13_566 2.87840(17) ?
